data_7719784
loop_
_publ_author_name
'Borkar, Reema L.'
'Putta, Chandra Lekha'
'Platto, Merlin'
'Beniwal, Nitisha'
'Banoth, Bharati'
'Mehata, Abhishesh Kumar'
'Ramasamy, Shanmugam'
'Rengan, Aravind Kumar'

_publ_section_title
;
 Re(I)-quinolinate-pyridyl complexes with disubstituted benzimidazole
 pharmacophores as anticancer agents.
;
_journal_issue 47
_journal_name_full 'Dalton transactions (Cambridge, England : 2003)'
_journal_page_first 17531
_journal_page_last 17545
_journal_paper_doi 10.1039/d5dt01577d
_journal_volume 54
_journal_year 2025
_chemical_formula_moiety 'C24 H12 Cl2 N4 O4 Re'
_chemical_formula_sum 'C24 H12 Cl2 N4 O4 Re'
_chemical_formula_weight 677.48
_space_group_crystal_system monoclinic
_space_group_IT_number 14
_space_group_name_Hall '-P 2ybc'
_space_group_name_H-M_alt 'P 1 21/c 1'
_atom_sites_solution_hydrogens mixed
_audit_creation_method SHELXL-2018/3
_audit_update_record
;
2025-05-14 deposited with the CCDC.	2025-10-29 downloaded from the CCDC.
;
_cell_angle_alpha 90
_cell_angle_beta 102.226(2)
_cell_angle_gamma 90
_cell_formula_units_Z 4
_cell_length_a 13.5446(8)
_cell_length_b 12.4925(7)
_cell_length_c 13.8159(8)
_cell_measurement_reflns_used 9844
_cell_measurement_temperature 194(2)
_cell_measurement_theta_max 27.58
_cell_measurement_theta_min 2.24
_cell_volume 2284.7(2)
_computing_cell_refinement 'Bruker SAINT'
_computing_data_collection 'Bruker APEX2'
_computing_data_reduction 'Bruker SAINT'
_computing_molecular_graphics 'Bruker SHELXTL'
_computing_publication_material 'Bruker SHELXTL'
_computing_structure_refinement 'SHELXL-2018/3 (Sheldrick, 2018)'
_computing_structure_solution 'SHELXS-97 (Sheldrick 2008)'
_diffrn_ambient_temperature 194(2)
_diffrn_measured_fraction_theta_full 0.999
_diffrn_measured_fraction_theta_max 0.999
_diffrn_measurement_device_type 'Bruker APEX-II CCD'
_diffrn_measurement_method '\f and \w scans'
_diffrn_radiation_type MoK\a
_diffrn_radiation_wavelength 0.71073
_diffrn_reflns_av_unetI/netI 0.0651
_diffrn_reflns_Laue_measured_fraction_full 0.999
_diffrn_reflns_Laue_measured_fraction_max 0.999
_diffrn_reflns_limit_h_max 16
_diffrn_reflns_limit_h_min -16
_diffrn_reflns_limit_k_max 14
_diffrn_reflns_limit_k_min -14
_diffrn_reflns_limit_l_max 16
_diffrn_reflns_limit_l_min -16
_diffrn_reflns_number 33910
_diffrn_reflns_point_group_measured_fraction_full 0.999
_diffrn_reflns_point_group_measured_fraction_max 0.999
_diffrn_reflns_theta_full 24.999
_diffrn_reflns_theta_max 24.999
_diffrn_reflns_theta_min 1.538
_exptl_absorpt_coefficient_mu 5.593
_exptl_absorpt_correction_T_max 0.725
_exptl_absorpt_correction_T_min 0.695
_exptl_absorpt_correction_type multi-scan
_exptl_absorpt_process_details SADABS
_exptl_crystal_colour Yellow
_exptl_crystal_density_diffrn 1.970
_exptl_crystal_description Block
_exptl_crystal_F_000 1300
_exptl_crystal_size_max 0.120
_exptl_crystal_size_mid 0.100
_exptl_crystal_size_min 0.080
_refine_diff_density_max 2.047
_refine_diff_density_min -1.095
_refine_diff_density_rms 0.372
_refine_ls_extinction_method none
_refine_ls_goodness_of_fit_ref 1.036
_refine_ls_hydrogen_treatment mixed
_refine_ls_matrix_type full
_refine_ls_number_parameters 321
_refine_ls_number_reflns 33910
_refine_ls_number_restraints 0
_refine_ls_restrained_S_all 1.036
_refine_ls_R_factor_all 0.0405
_refine_ls_R_factor_gt 0.0363
_refine_ls_shift/su_max 0.001
_refine_ls_shift/su_mean 0.000
_refine_ls_structure_factor_coef Fsqd
_refine_ls_weighting_details 'w=1/[\s^2^(Fo^2^)+(0.0340P)^2^+2.6009P] where P=(Fo^2^+2Fc^2^)/3'
_refine_ls_weighting_scheme calc
_refine_ls_wR_factor_gt 0.0932
_refine_ls_wR_factor_ref 0.0958
_reflns_Friedel_coverage 0.000
_reflns_number_gt 30204
_reflns_number_total 33910
_reflns_threshold_expression 'I > 2\s(I)'
_cod_data_source_file d5dt01577d2.cif
_cod_data_source_block MS204_Re-Cl
_cod_depositor_comments 'Adding full bibliography for 7719780--7719784.cif.'
_cod_original_sg_symbol_H-M 'P 21/c'
_cod_database_code 7719784
_shelx_shelxl_version_number 2018/3
_shelx_space_group_comment
;
The symmetry employed for this shelxl refinement is uniquely defined
by the following loop, which should always be used as a source of
symmetry information in preference to the above space-group names.
They are only intended as comments.
;
_shelx_estimated_absorpt_t_min 0.553
_shelx_estimated_absorpt_t_max 0.663

loop_
_space_group_symop_operation_xyz
'x, y, z'
'-x, y+1/2, -z+1/2'
'-x, -y, -z'
'x, -y-1/2, z-1/2'

loop_
_atom_site_label
_atom_site_type_symbol
_atom_site_fract_x
_atom_site_fract_y
_atom_site_fract_z
_atom_site_U_iso_or_equiv
_atom_site_adp_type
_atom_site_occupancy
_atom_site_site_symmetry_order
_atom_site_calc_flag
_atom_site_refinement_flags_posn
_atom_site_refinement_flags_adp
_atom_site_refinement_flags_occupancy
_atom_site_disorder_assembly
_atom_site_disorder_group
Re1 Re 0.21184(2) 0.61609(2) 0.33019(2) 0.02233(11) Uani 1 1 d . . . . .
Cl1 Cl 0.65097(15) -0.25700(12) 0.43449(11) 0.0436(4) Uani 1 1 d . . . . .
Cl2 Cl 0.83242(16) -0.12223(13) 0.55528(15) 0.0521(5) Uani 1 1 d . . . . .
O4 O 0.2787(3) 0.6128(3) 0.4841(3) 0.0243(9) Uani 1 1 d . . . . .
N4 N 0.1220(3) 0.4977(3) 0.3879(3) 0.0216(10) Uani 1 1 d . . . . .
N3 N 0.3151(4) 0.4797(4) 0.3281(3) 0.0240(10) Uani 1 1 d . . . . .
O1 O 0.0734(4) 0.8051(3) 0.3492(3) 0.0424(11) Uani 1 1 d . . . . .
N1 N 0.5999(4) 0.2066(4) 0.4406(3) 0.0260(11) Uani 1 1 d . . . . .
O2 O 0.3681(4) 0.7689(4) 0.2750(3) 0.0445(12) Uani 1 1 d . . . . .
O3 O 0.1035(4) 0.5996(4) 0.1119(3) 0.0479(13) Uani 1 1 d . . . . .
N2 N 0.4717(4) 0.1092(3) 0.3543(4) 0.0274(11) Uani 1 1 d . . . . .
C7 C 0.1079(5) 0.4040(4) 0.5391(4) 0.0259(13) Uani 1 1 d . . . . .
C10 C 0.2683(4) 0.5298(4) 0.6382(4) 0.0274(13) Uani 1 1 d . . . . .
H10 H 0.323418 0.570930 0.673249 0.033 Uiso 1 1 calc R U . . .
C1 C 0.1257(5) 0.7330(5) 0.3418(4) 0.0285(13) Uani 1 1 d . . . . .
C9 C 0.2363(4) 0.5433(4) 0.5374(4) 0.0236(12) Uani 1 1 d . . . . .
C8 C 0.1546(4) 0.4801(4) 0.4875(4) 0.0207(11) Uani 1 1 d . . . . .
C12 C 0.1422(5) 0.3928(4) 0.6425(5) 0.0302(14) Uani 1 1 d . . . . .
C11 C 0.2205(5) 0.4563(5) 0.6893(4) 0.0318(14) Uani 1 1 d . . . . .
H11 H 0.243161 0.450042 0.758977 0.038 Uiso 1 1 calc R U . . .
C16 C 0.4790(5) 0.4045(4) 0.3896(4) 0.0258(13) Uani 1 1 d . . . . .
H16 H 0.547536 0.414971 0.421913 0.031 Uiso 1 1 calc R U . . .
C6 C 0.0274(5) 0.3432(5) 0.4817(4) 0.0302(13) Uani 1 1 d . . . . .
H6 H -0.004333 0.288634 0.512101 0.036 Uiso 1 1 calc R U . . .
C5 C -0.0040(5) 0.3634(4) 0.3835(5) 0.0304(14) Uani 1 1 d . . . . .
H5 H -0.058807 0.324159 0.345538 0.036 Uiso 1 1 calc R U . . .
C17 C 0.4129(4) 0.4895(4) 0.3726(4) 0.0263(12) Uani 1 1 d . . . . .
H17 H 0.437769 0.558682 0.393444 0.032 Uiso 1 1 calc R U . . .
C15 C 0.4434(4) 0.3022(4) 0.3585(4) 0.0217(11) Uani 1 1 d . . . . .
C2 C 0.3070(5) 0.7123(5) 0.2945(4) 0.0298(13) Uani 1 1 d . . . . .
C13 C 0.2840(5) 0.3820(4) 0.2932(4) 0.0270(14) Uani 1 1 d . . . . .
H13 H 0.216461 0.374095 0.256952 0.032 Uiso 1 1 calc R U . . .
C14 C 0.3451(5) 0.2933(4) 0.3073(4) 0.0265(13) Uani 1 1 d . . . . .
H14 H 0.319450 0.225864 0.281839 0.032 Uiso 1 1 calc R U . . .
C4 C 0.0441(4) 0.4415(4) 0.3384(4) 0.0262(13) Uani 1 1 d . . . . .
H4 H 0.020457 0.455082 0.269797 0.031 Uiso 1 1 calc R U . . .
C3 C 0.1474(5) 0.6054(4) 0.1945(5) 0.0310(14) Uani 1 1 d . . . . .
C18 C 0.5056(4) 0.2062(4) 0.3825(4) 0.0235(12) Uani 1 1 d . . . . .
C19 C 0.5494(4) 0.0423(4) 0.3954(4) 0.0261(13) Uani 1 1 d . . . . .
C24 C 0.5559(5) -0.0698(5) 0.3909(4) 0.0305(13) Uani 1 1 d . . . . .
H24 H 0.501560 -0.110835 0.354417 0.037 Uiso 1 1 calc R U . . .
C20 C 0.6313(5) 0.1012(4) 0.4503(4) 0.0263(13) Uani 1 1 d . . . . .
C22 C 0.7231(5) -0.0583(5) 0.4944(4) 0.0343(15) Uani 1 1 d . . . . .
C21 C 0.7195(5) 0.0523(5) 0.5010(4) 0.0322(14) Uani 1 1 d . . . . .
H21 H 0.774168 0.092409 0.538056 0.039 Uiso 1 1 calc R U . . .
C23 C 0.6418(6) -0.1178(4) 0.4399(5) 0.0320(15) Uani 1 1 d . . . . .
H1 H 0.634(4) 0.256(4) 0.461(3) 0.012(14) Uiso 1 1 d . . . . .

loop_
_atom_site_aniso_label
_atom_site_aniso_U_11
_atom_site_aniso_U_22
_atom_site_aniso_U_33
_atom_site_aniso_U_23
_atom_site_aniso_U_13
_atom_site_aniso_U_12
Re1 0.02050(17) 0.02133(16) 0.02409(16) 0.00132(8) 0.00234(11) 0.00171(8)
Cl1 0.0681(13) 0.0248(8) 0.0431(9) 0.0050(6) 0.0237(8) 0.0117(7)
Cl2 0.0455(12) 0.0499(11) 0.0590(11) 0.0055(7) 0.0067(9) 0.0253(8)
O4 0.021(2) 0.023(2) 0.027(2) -0.0007(14) 0.0012(18) -0.0016(15)
N4 0.018(3) 0.023(2) 0.023(2) -0.0024(18) 0.0026(19) 0.0031(19)
N3 0.021(3) 0.025(3) 0.025(2) -0.0017(18) 0.003(2) -0.001(2)
O1 0.049(3) 0.037(2) 0.043(2) 0.0071(19) 0.012(2) 0.017(2)
N1 0.022(3) 0.019(3) 0.036(3) -0.004(2) 0.004(2) 0.000(2)
O2 0.043(3) 0.041(3) 0.051(3) 0.012(2) 0.012(2) -0.010(2)
O3 0.043(3) 0.069(3) 0.028(3) -0.002(2) -0.001(2) 0.006(2)
N2 0.030(3) 0.024(3) 0.029(3) -0.0032(18) 0.006(2) -0.001(2)
C7 0.024(3) 0.021(3) 0.034(3) 0.001(2) 0.007(3) 0.009(2)
C10 0.027(3) 0.025(3) 0.028(3) -0.003(2) 0.002(2) 0.005(2)
C1 0.027(3) 0.032(3) 0.025(3) 0.005(2) 0.001(2) 0.000(3)
C9 0.022(3) 0.020(3) 0.027(3) -0.001(2) 0.003(2) 0.007(2)
C8 0.019(3) 0.016(3) 0.028(3) -0.001(2) 0.006(2) 0.006(2)
C12 0.030(4) 0.028(3) 0.033(3) 0.003(2) 0.008(3) 0.009(3)
C11 0.036(4) 0.032(3) 0.027(3) 0.004(2) 0.007(3) 0.012(3)
C16 0.019(3) 0.026(3) 0.032(3) -0.004(2) 0.004(2) -0.004(2)
C6 0.026(3) 0.021(3) 0.045(3) -0.003(3) 0.011(3) 0.001(3)
C5 0.024(3) 0.028(3) 0.039(3) -0.012(2) 0.006(3) -0.002(3)
C17 0.020(3) 0.023(3) 0.034(3) -0.005(2) 0.003(2) -0.002(2)
C15 0.022(3) 0.023(3) 0.021(2) -0.001(2) 0.008(2) 0.000(2)
C2 0.033(4) 0.027(3) 0.028(3) 0.001(2) 0.003(3) 0.006(3)
C13 0.021(3) 0.032(3) 0.026(3) -0.007(2) 0.001(3) -0.003(2)
C14 0.027(3) 0.025(3) 0.027(3) -0.006(2) 0.004(2) -0.003(3)
C4 0.023(3) 0.028(3) 0.027(3) -0.005(2) 0.004(2) 0.000(2)
C3 0.023(4) 0.035(4) 0.036(4) 0.005(2) 0.009(3) 0.007(3)
C18 0.023(3) 0.025(3) 0.023(3) -0.003(2) 0.006(2) -0.001(2)
C19 0.028(3) 0.026(3) 0.026(3) -0.001(2) 0.009(2) 0.001(2)
C24 0.039(4) 0.024(3) 0.031(3) -0.002(2) 0.013(3) -0.002(3)
C20 0.028(4) 0.023(3) 0.031(3) -0.002(2) 0.013(3) 0.002(2)
C22 0.036(4) 0.036(4) 0.033(3) 0.005(3) 0.012(3) 0.014(3)
C21 0.028(4) 0.034(3) 0.035(3) -0.005(2) 0.008(3) 0.004(3)
C23 0.045(4) 0.025(3) 0.031(3) 0.003(2) 0.021(3) 0.007(3)

loop_
_atom_type_symbol
_atom_type_description
_atom_type_scat_dispersion_real
_atom_type_scat_dispersion_imag
_atom_type_scat_source
C C 0.0033 0.0016 'International Tables Vol C Tables 4.2.6.8 and 6.1.1.4'
H H 0.0000 0.0000 'International Tables Vol C Tables 4.2.6.8 and 6.1.1.4'
N N 0.0061 0.0033 'International Tables Vol C Tables 4.2.6.8 and 6.1.1.4'
O O 0.0106 0.0060 'International Tables Vol C Tables 4.2.6.8 and 6.1.1.4'
Re Re -1.0185 7.2310 'International Tables Vol C Tables 4.2.6.8 and 6.1.1.4'
Cl Cl 0.1484 0.1585 'International Tables Vol C Tables 4.2.6.8 and 6.1.1.4'

loop_
_geom_angle_atom_site_label_1
_geom_angle_atom_site_label_2
_geom_angle_atom_site_label_3
_geom_angle
_geom_angle_site_symmetry_1
_geom_angle_site_symmetry_3
_geom_angle_publ_flag
C1 Re1 C3 88.6(2) . . ?
C1 Re1 C2 89.9(3) . . ?
C3 Re1 C2 89.1(3) . . ?
C1 Re1 O4 93.98(19) . . ?
C3 Re1 O4 174.4(2) . . ?
C2 Re1 O4 95.9(2) . . ?
C1 Re1 N4 95.2(2) . . ?
C3 Re1 N4 98.0(2) . . ?
C2 Re1 N4 171.4(2) . . ?
O4 Re1 N4 76.90(15) . . ?
C1 Re1 N3 175.97(19) . . ?
C3 Re1 N3 95.3(2) . . ?
C2 Re1 N3 91.0(2) . . ?
O4 Re1 N3 82.02(15) . . ?
N4 Re1 N3 83.41(17) . . ?
C9 O4 Re1 114.7(3) . . ?
C4 N4 C8 118.9(5) . . ?
C4 N4 Re1 128.1(4) . . ?
C8 N4 Re1 113.0(3) . . ?
C17 N3 C13 116.8(5) . . ?
C17 N3 Re1 119.4(4) . . ?
C13 N3 Re1 123.5(4) . . ?
C18 N1 C20 106.6(5) . . ?
C18 N2 C19 104.4(5) . . ?
C12 C7 C8 119.3(5) . . ?
C12 C7 C6 124.0(6) . . ?
C8 C7 C6 116.7(5) . . ?
C9 C10 C11 120.7(5) . . ?
O1 C1 Re1 179.5(6) . . ?
O4 C9 C10 123.5(5) . . ?
O4 C9 C8 118.4(5) . . ?
C10 C9 C8 118.1(5) . . ?
N4 C8 C9 116.9(5) . . ?
N4 C8 C7 122.0(5) . . ?
C9 C8 C7 121.1(5) . . ?
C11 C12 C7 118.4(6) . . ?
C12 C11 C10 122.4(5) . . ?
C17 C16 C15 118.8(5) . . ?
C5 C6 C7 119.9(6) . . ?
C6 C5 C4 120.1(6) . . ?
N3 C17 C16 123.4(5) . . ?
C14 C15 C16 117.7(5) . . ?
C14 C15 C18 120.0(5) . . ?
C16 C15 C18 122.2(5) . . ?
O2 C2 Re1 177.4(5) . . ?
N3 C13 C14 123.2(6) . . ?
C13 C14 C15 119.9(5) . . ?
N4 C4 C5 122.4(5) . . ?
O3 C3 Re1 177.0(6) . . ?
N2 C18 N1 113.7(5) . . ?
N2 C18 C15 122.4(5) . . ?
N1 C18 C15 123.8(5) . . ?
N2 C19 C24 129.8(5) . . ?
N2 C19 C20 110.6(5) . . ?
C24 C19 C20 119.6(5) . . ?
C23 C24 C19 118.4(6) . . ?
N1 C20 C21 133.0(6) . . ?
N1 C20 C19 104.7(5) . . ?
C21 C20 C19 122.3(5) . . ?
C21 C22 C23 121.8(6) . . ?
C21 C22 Cl2 117.7(5) . . ?
C23 C22 Cl2 120.5(5) . . ?
C22 C21 C20 116.4(6) . . ?
C24 C23 C22 121.7(5) . . ?
C24 C23 Cl1 118.8(5) . . ?
C22 C23 Cl1 119.6(5) . . ?

loop_
_geom_bond_atom_site_label_1
_geom_bond_atom_site_label_2
_geom_bond_distance
_geom_bond_site_symmetry_2
_geom_bond_publ_flag
Re1 C1 1.897(6) . ?
Re1 C3 1.897(7) . ?
Re1 C2 1.901(7) . ?
Re1 O4 2.128(4) . ?
Re1 N4 2.171(4) . ?
Re1 N3 2.208(5) . ?
Cl1 C23 1.746(5) . ?
Cl2 C22 1.735(6) . ?
O4 C9 1.344(7) . ?
N4 C4 1.329(7) . ?
N4 C8 1.371(6) . ?
N3 C17 1.342(7) . ?
N3 C13 1.348(7) . ?
O1 C1 1.164(7) . ?
N1 C18 1.357(7) . ?
N1 C20 1.381(7) . ?
O2 C2 1.163(7) . ?
O3 C3 1.173(8) . ?
N2 C18 1.326(7) . ?
N2 C19 1.368(7) . ?
C7 C12 1.413(8) . ?
C7 C8 1.416(8) . ?
C7 C6 1.424(9) . ?
C10 C9 1.378(7) . ?
C10 C11 1.398(8) . ?
C9 C8 1.413(8) . ?
C12 C11 1.372(9) . ?
C16 C17 1.377(8) . ?
C16 C15 1.400(7) . ?
C6 C5 1.356(8) . ?
C5 C4 1.391(8) . ?
C15 C14 1.374(8) . ?
C15 C18 1.463(8) . ?
C13 C14 1.372(8) . ?
C19 C24 1.405(8) . ?
C19 C20 1.412(8) . ?
C24 C23 1.355(9) . ?
C20 C21 1.391(8) . ?
C22 C21 1.386(8) . ?
C22 C23 1.407(10) . ?
